data_7157760
loop_
_publ_author_name
'Shen, Bing-Xue'
'Min, Xiang-Ting'
'Hu, Yan-Cheng'
'Qian, Lei-Lei'
'Yang, Sa-Na'
'Wan, Boshun'
'Chen, Qing-An'

_publ_section_title
;
 Copper-catalyzed boroacylation of allenes to access tetrasubstituted
 vinylboronates
;
_journal_issue 45
_journal_name_full 'Organic &amp; Biomolecular Chemistry'
_journal_page_first 9253
_journal_page_last 9260
_journal_paper_doi 10.1039/D0OB02008G
_journal_volume 18
_journal_year 2020
_chemical_formula_sum 'C23 H17 N O'
_chemical_formula_weight 323.38
_space_group_IT_number 14
_space_group_name_Hall '-P 2yn'
_space_group_name_H-M_alt 'P 1 21/n 1'
_symmetry_cell_setting monoclinic
_symmetry_space_group_name_H-M 'P 1 21/n 1'
_atom_sites_solution_hydrogens geom
_atom_sites_solution_primary direct
_atom_sites_solution_secondary difmap
_audit_creation_method SHELXL-97
_audit_update_record
;
2020-08-27 deposited with the CCDC.	2020-11-02 downloaded from the CCDC.
;
_cell_angle_alpha 90.00
_cell_angle_beta 102.266(2)
_cell_angle_gamma 90.00
_cell_formula_units_Z 4
_cell_length_a 8.8725(4)
_cell_length_b 11.6847(5)
_cell_length_c 16.8773(8)
_cell_measurement_reflns_used 7750
_cell_measurement_temperature 120(2)
_cell_measurement_theta_max 27.48
_cell_measurement_theta_min 2.14
_cell_volume 1709.77(13)
_computing_cell_refinement 'Bruker SMART'
_computing_data_collection 'Bruker SMART'
_computing_data_reduction 'Bruker SAINT'
_computing_molecular_graphics 'Bruker SHELXTL'
_computing_publication_material 'Bruker SHELXTL'
_computing_structure_refinement 'SHELXL-97 (Sheldrick, 1997)'
_computing_structure_solution 'SHELXS-97 (Sheldrick, 1990)'
_diffrn_ambient_temperature 120(2)
_diffrn_measured_fraction_theta_full 0.998
_diffrn_measured_fraction_theta_max 0.998
_diffrn_measurement_device_type 'CCD area detector'
_diffrn_measurement_method 'phi and omega scan'
_diffrn_radiation_monochromator graphite
_diffrn_radiation_source 'fine-focus sealed tube'
_diffrn_radiation_type MoK\a
_diffrn_radiation_wavelength 0.71073
_diffrn_reflns_av_R_equivalents 0.0304
_diffrn_reflns_av_sigmaI/netI 0.0341
_diffrn_reflns_limit_h_max 11
_diffrn_reflns_limit_h_min -11
_diffrn_reflns_limit_k_max 15
_diffrn_reflns_limit_k_min -14
_diffrn_reflns_limit_l_max 21
_diffrn_reflns_limit_l_min -21
_diffrn_reflns_number 13178
_diffrn_reflns_theta_full 27.49
_diffrn_reflns_theta_max 27.49
_diffrn_reflns_theta_min 2.14
_exptl_absorpt_coefficient_mu 0.077
_exptl_absorpt_correction_T_max 0.9909
_exptl_absorpt_correction_T_min 0.9879
_exptl_absorpt_correction_type multi-scan
_exptl_absorpt_process_details 'SADABS; Bruker, 2000'
_exptl_crystal_colour colorless
_exptl_crystal_density_diffrn 1.256
_exptl_crystal_density_method 'not measured'
_exptl_crystal_description block
_exptl_crystal_F_000 680
_exptl_crystal_size_max 0.16
_exptl_crystal_size_mid 0.14
_exptl_crystal_size_min 0.12
_refine_diff_density_max 0.612
_refine_diff_density_min -0.722
_refine_diff_density_rms 0.219
_refine_ls_extinction_method none
_refine_ls_goodness_of_fit_ref 1.266
_refine_ls_hydrogen_treatment constr
_refine_ls_matrix_type full
_refine_ls_number_parameters 227
_refine_ls_number_reflns 3915
_refine_ls_number_restraints 0
_refine_ls_restrained_S_all 1.266
_refine_ls_R_factor_all 0.0679
_refine_ls_R_factor_gt 0.0607
_refine_ls_shift/su_max 0.000
_refine_ls_shift/su_mean 0.000
_refine_ls_structure_factor_coef Fsqd
_refine_ls_weighting_details 'calc w=1/[\s^2^(Fo^2^)+(0.0954P)^2^+0.1926P] where P=(Fo^2^+2Fc^2^)/3'
_refine_ls_weighting_scheme calc
_refine_ls_wR_factor_gt 0.1587
_refine_ls_wR_factor_ref 0.1658
_reflns_number_gt 3385
_reflns_number_total 3915
_reflns_threshold_expression >2sigma(I)
_cod_data_source_file d0ob02008g2.cif
_cod_data_source_block 1
_cod_depositor_comments
;
The following automatic conversions were performed:

data item '_exptl_absorpt_correction_type' value 'Multi-scan' was
changed to 'multi-scan' in accordance with the
/home/data/users/saulius/crontab/automatic-downloads/rss-feeds/RSC/lib/dictionaries/cif_core.dic
dictionary named 'cif_core.dic' version 2.4.2 last updated on
2011-04-26.

data item '_symmetry_cell_setting' value 'Monoclinic' was changed to
'monoclinic' in accordance with the
/home/data/users/saulius/crontab/automatic-downloads/rss-feeds/RSC/lib/dictionaries/cif_core.dic
dictionary named 'cif_core.dic' version 2.4.2 last updated on
2011-04-26.

Automatic conversion script
Id: cif_fix_values 7556 2019-12-06 15:28:31Z antanas 
;
_cod_original_sg_symbol_H-M P2(1)/n
_cod_database_code 7157760

loop_
_symmetry_equiv_pos_as_xyz
'x, y, z'
'-x+1/2, y+1/2, -z+1/2'
'-x, -y, -z'
'x-1/2, -y-1/2, z-1/2'

loop_
_atom_site_label
_atom_site_type_symbol
_atom_site_fract_x
_atom_site_fract_y
_atom_site_fract_z
_atom_site_U_iso_or_equiv
_atom_site_adp_type
_atom_site_occupancy
_atom_site_symmetry_multiplicity
_atom_site_calc_flag
_atom_site_refinement_flags
_atom_site_disorder_assembly
_atom_site_disorder_group
O1 O 0.71006(13) 0.18429(9) 0.17988(6) 0.0265(3) Uani 1 1 d . . .
C7 C 1.07716(17) -0.04222(12) 0.18760(8) 0.0217(3) Uani 1 1 d . . .
H7 H 1.1748 -0.0134 0.2145 0.026 Uiso 1 1 calc R . .
C8 C 0.73340(15) 0.05391(11) 0.02725(8) 0.0183(3) Uani 1 1 d . . .
C2 C 1.03047(16) -0.15115(12) 0.20598(8) 0.0206(3) Uani 1 1 d . . .
C10 C 0.70944(16) 0.16599(11) 0.03983(8) 0.0184(3) Uani 1 1 d . . .
C6 C 0.98075(16) 0.02380(11) 0.13004(8) 0.0208(3) Uani 1 1 d . . .
H6 H 1.0136 0.0977 0.1175 0.025 Uiso 1 1 calc R . .
N1 N 1.21073(16) -0.28117(11) 0.30914(8) 0.0329(3) Uani 1 1 d . . .
C3 C 0.88756(17) -0.19366(12) 0.16619(9) 0.0238(3) Uani 1 1 d . . .
H3 H 0.8557 -0.2681 0.1784 0.029 Uiso 1 1 calc R . .
C16 C 0.50719(17) 0.31674(12) -0.00058(9) 0.0233(3) Uani 1 1 d . . .
H16 H 0.4911 0.3160 0.0533 0.028 Uiso 1 1 calc R . .
C11 C 0.61818(15) 0.24484(11) -0.02154(8) 0.0189(3) Uani 1 1 d . . .
C18 C 0.86654(16) 0.32031(11) 0.13149(8) 0.0202(3) Uani 1 1 d . . .
C4 C 0.79243(17) -0.12662(12) 0.10878(9) 0.0237(3) Uani 1 1 d . . .
H4 H 0.6955 -0.1561 0.0815 0.028 Uiso 1 1 calc R . .
C17 C 0.76048(16) 0.21977(11) 0.12278(8) 0.0193(3) Uani 1 1 d . . .
C15 C 0.41998(18) 0.38937(12) -0.05778(10) 0.0274(3) Uani 1 1 d . . .
H15 H 0.3442 0.4375 -0.0429 0.033 Uiso 1 1 calc R . .
C1 C 1.13098(17) -0.22216(12) 0.26445(9) 0.0240(3) Uani 1 1 d . . .
C19 C 0.95861(17) 0.34158(12) 0.07592(9) 0.0246(3) Uani 1 1 d . . .
H19 H 0.9518 0.2934 0.0299 0.030 Uiso 1 1 calc R . .
C5 C 0.83601(16) -0.01630(11) 0.09008(8) 0.0185(3) Uani 1 1 d . . .
C9 C 0.65783(17) -0.00954(12) -0.04851(8) 0.0217(3) Uani 1 1 d . . .
H9A H 0.5819 0.0403 -0.0827 0.032 Uiso 1 1 calc R . .
H9B H 0.6060 -0.0779 -0.0337 0.032 Uiso 1 1 calc R . .
H9C H 0.7364 -0.0323 -0.0784 0.032 Uiso 1 1 calc R . .
C14 C 0.44308(18) 0.39185(12) -0.13628(9) 0.0283(3) Uani 1 1 d . . .
H14 H 0.3828 0.4412 -0.1753 0.034 Uiso 1 1 calc R . .
C12 C 0.64214(17) 0.24991(12) -0.10094(9) 0.0234(3) Uani 1 1 d . . .
H12 H 0.7193 0.2033 -0.1159 0.028 Uiso 1 1 calc R . .
C20 C 1.06073(18) 0.43351(14) 0.08775(10) 0.0302(4) Uani 1 1 d . . .
H20 H 1.1258 0.4467 0.0507 0.036 Uiso 1 1 calc R . .
C22 C 0.97543(19) 0.48544(12) 0.20889(9) 0.0288(4) Uani 1 1 d . . .
H22 H 0.9801 0.5353 0.2538 0.035 Uiso 1 1 calc R . .
C13 C 0.55439(18) 0.32219(13) -0.15787(9) 0.0272(3) Uani 1 1 d . . .
H13 H 0.5706 0.3240 -0.2117 0.033 Uiso 1 1 calc R . .
C23 C 0.87664(17) 0.39225(12) 0.19852(9) 0.0240(3) Uani 1 1 d . . .
H23 H 0.8154 0.3772 0.2372 0.029 Uiso 1 1 calc R . .
C21 C 1.06747(19) 0.50556(13) 0.15340(10) 0.0312(4) Uani 1 1 d . . .
H21 H 1.1356 0.5692 0.1605 0.037 Uiso 1 1 calc R . .

loop_
_atom_site_aniso_label
_atom_site_aniso_U_11
_atom_site_aniso_U_22
_atom_site_aniso_U_33
_atom_site_aniso_U_23
_atom_site_aniso_U_13
_atom_site_aniso_U_12
O1 0.0335(6) 0.0245(5) 0.0223(5) -0.0005(4) 0.0077(4) -0.0050(4)
C7 0.0184(7) 0.0211(6) 0.0237(7) -0.0019(5) 0.0001(5) -0.0007(5)
C8 0.0161(6) 0.0195(6) 0.0187(6) 0.0008(5) 0.0025(5) -0.0019(5)
C2 0.0201(7) 0.0213(7) 0.0197(6) 0.0006(5) 0.0030(5) 0.0029(5)
C10 0.0168(6) 0.0194(6) 0.0181(6) 0.0000(5) 0.0018(5) -0.0031(5)
C6 0.0193(7) 0.0174(6) 0.0247(7) 0.0011(5) 0.0027(5) -0.0012(5)
N1 0.0310(8) 0.0265(7) 0.0362(7) 0.0064(6) -0.0043(6) -0.0009(6)
C3 0.0229(7) 0.0190(6) 0.0289(7) 0.0041(5) 0.0043(6) -0.0019(5)
C16 0.0232(7) 0.0203(7) 0.0250(7) -0.0030(5) 0.0019(6) -0.0008(6)
C11 0.0175(7) 0.0161(6) 0.0209(7) 0.0003(5) -0.0005(5) -0.0024(5)
C18 0.0199(7) 0.0169(6) 0.0211(7) 0.0019(5) -0.0018(5) 0.0002(5)
C4 0.0196(7) 0.0217(7) 0.0278(7) 0.0014(5) 0.0005(6) -0.0038(5)
C17 0.0192(7) 0.0175(6) 0.0199(6) 0.0006(5) 0.0012(5) 0.0015(5)
C15 0.0234(7) 0.0193(7) 0.0369(8) -0.0024(6) 0.0008(6) 0.0021(6)
C1 0.0238(7) 0.0201(7) 0.0265(7) 0.0009(6) 0.0020(6) -0.0013(6)
C19 0.0230(7) 0.0249(7) 0.0238(7) 0.0029(5) 0.0001(6) -0.0014(6)
C5 0.0179(6) 0.0181(6) 0.0194(6) -0.0004(5) 0.0038(5) 0.0006(5)
C9 0.0229(7) 0.0200(6) 0.0207(7) -0.0025(5) 0.0016(5) -0.0019(5)
C14 0.0265(8) 0.0211(7) 0.0321(8) 0.0052(6) -0.0057(6) 0.0001(6)
C12 0.0227(7) 0.0228(7) 0.0243(7) 0.0023(5) 0.0041(6) 0.0005(5)
C20 0.0249(8) 0.0317(8) 0.0315(8) 0.0092(6) 0.0006(6) -0.0053(6)
C22 0.0323(8) 0.0195(7) 0.0295(8) -0.0016(6) -0.0053(6) -0.0015(6)
C13 0.0283(8) 0.0278(8) 0.0234(7) 0.0047(6) 0.0005(6) -0.0024(6)
C23 0.0258(7) 0.0192(7) 0.0242(7) -0.0002(5) -0.0008(6) 0.0008(6)
C21 0.0272(8) 0.0229(7) 0.0368(8) 0.0059(6) -0.0085(7) -0.0064(6)

loop_
_atom_type_symbol
_atom_type_description
_atom_type_scat_dispersion_real
_atom_type_scat_dispersion_imag
_atom_type_scat_source
C C 0.0033 0.0016 'International Tables Vol C Tables 4.2.6.8 and 6.1.1.4'
H H 0.0000 0.0000 'International Tables Vol C Tables 4.2.6.8 and 6.1.1.4'
N N 0.0061 0.0033 'International Tables Vol C Tables 4.2.6.8 and 6.1.1.4'
O O 0.0106 0.0060 'International Tables Vol C Tables 4.2.6.8 and 6.1.1.4'

loop_
_geom_angle_atom_site_label_1
_geom_angle_atom_site_label_2
_geom_angle_atom_site_label_3
_geom_angle
_geom_angle_site_symmetry_1
_geom_angle_site_symmetry_3
_geom_angle_publ_flag
C6 C7 C2 119.76(13) . . ?
C10 C8 C5 121.01(12) . . ?
C10 C8 C9 123.64(12) . . ?
C5 C8 C9 115.33(11) . . ?
C7 C2 C3 120.07(13) . . ?
C7 C2 C1 120.49(13) . . ?
C3 C2 C1 119.41(12) . . ?
C8 C10 C11 124.79(12) . . ?
C8 C10 C17 121.46(12) . . ?
C11 C10 C17 113.44(11) . . ?
C7 C6 C5 121.24(12) . . ?
C4 C3 C2 119.49(13) . . ?
C15 C16 C11 120.65(14) . . ?
C16 C11 C12 118.37(13) . . ?
C16 C11 C10 120.28(12) . . ?
C12 C11 C10 121.34(12) . . ?
C19 C18 C23 119.52(13) . . ?
C19 C18 C17 121.50(13) . . ?
C23 C18 C17 118.95(13) . . ?
C3 C4 C5 121.45(13) . . ?
O1 C17 C18 121.31(12) . . ?
O1 C17 C10 120.16(12) . . ?
C18 C17 C10 118.45(12) . . ?
C14 C15 C16 120.26(14) . . ?
N1 C1 C2 177.89(15) . . ?
C18 C19 C20 119.93(14) . . ?
C6 C5 C4 117.96(13) . . ?
C6 C5 C8 121.25(12) . . ?
C4 C5 C8 120.75(12) . . ?
C15 C14 C13 119.88(14) . . ?
C13 C12 C11 120.73(13) . . ?
C21 C20 C19 120.05(15) . . ?
C23 C22 C21 119.69(14) . . ?
C14 C13 C12 120.09(14) . . ?
C22 C23 C18 120.35(14) . . ?
C20 C21 C22 120.42(14) . . ?

loop_
_geom_bond_atom_site_label_1
_geom_bond_atom_site_label_2
_geom_bond_distance
_geom_bond_site_symmetry_2
_geom_bond_publ_flag
O1 C17 1.2182(17) . ?
C7 C6 1.3849(19) . ?
C7 C2 1.394(2) . ?
C8 C10 1.3507(19) . ?
C8 C5 1.4887(18) . ?
C8 C9 1.5067(18) . ?
C2 C3 1.394(2) . ?
C2 C1 1.4434(19) . ?
C10 C11 1.4903(18) . ?
C10 C17 1.5133(18) . ?
C6 C5 1.3984(19) . ?
N1 C1 1.1482(19) . ?
C3 C4 1.385(2) . ?
C16 C15 1.391(2) . ?
C16 C11 1.396(2) . ?
C11 C12 1.4020(19) . ?
C18 C19 1.391(2) . ?
C18 C23 1.3969(19) . ?
C18 C17 1.4928(19) . ?
C4 C5 1.4009(19) . ?
C15 C14 1.383(2) . ?
C19 C20 1.392(2) . ?
C14 C13 1.387(2) . ?
C12 C13 1.387(2) . ?
C20 C21 1.383(2) . ?
C22 C23 1.385(2) . ?
C22 C21 1.387(2) . ?
